data_8107264
loop_
_publ_author_name
'Zhang, Tian'
'Li, Hua Bing'

_publ_section_title
;
 Crystal structure of
 poly[diaqua-(\m2-1H-benzo[d][1,2,3]triazole-5-carboxylato-\k2
 O:O&#x2032;)(\m2-oxalato-\k4O,O:O&#x2033;,O&#x2032;&#x2033;)europium(III)]
 monohydrate, C9H10N3O9Eu
;
_journal_issue 5
_journal_name_full 'Zeitschrift f\"ur Kristallographie - New Crystal Structures'
_journal_page_first 961
_journal_page_last 963
_journal_paper_doi 10.1515/ncrs-2022-0336
_journal_volume 237
_journal_year 2022
_chemical_formula_moiety 'C9 H8 Eu N3 O8, H2 O'
_chemical_formula_sum 'C9 H10 Eu N3 O9'
_chemical_formula_weight 456.16
_space_group_crystal_system triclinic
_space_group_IT_number 2
_space_group_name_Hall '-P 1'
_space_group_name_H-M_alt 'P -1'
_atom_sites_solution_hydrogens mixed
_cell_angle_alpha 66.8554(8)
_cell_angle_beta 72.9671(8)
_cell_angle_gamma 83.4968(9)
_cell_formula_units_Z 2
_cell_length_a 7.9645(5)
_cell_length_b 9.2934(6)
_cell_length_c 10.0409(6)
_cell_measurement_reflns_used 2883
_cell_measurement_temperature 293(2)
_cell_measurement_theta_max 27.498
_cell_measurement_theta_min 2.292
_cell_volume 653.41(7)
_computing_molecular_graphics 'Olex2 1.5 (Dolomanov et al., 2009)'
_computing_publication_material 'Olex2 1.5 (Dolomanov et al., 2009)'
_computing_structure_refinement 'SHELXL 2018/3 (Sheldrick, 2015)'
_computing_structure_solution 'SHELXS-97 (Sheldrick, 2008)'
_diffrn_ambient_temperature 293(2)
_diffrn_measured_fraction_theta_full 0.991
_diffrn_measured_fraction_theta_max 0.965
_diffrn_measurement_device_type 'Bruker SMART APEX diffractometer'
_diffrn_measurement_method \w-scan
_diffrn_radiation_type MoK\a
_diffrn_radiation_wavelength 0.71073
_diffrn_reflns_av_R_equivalents 0.0104
_diffrn_reflns_av_unetI/netI 0.0212
_diffrn_reflns_Laue_measured_fraction_full 0.991
_diffrn_reflns_Laue_measured_fraction_max 0.965
_diffrn_reflns_limit_h_max 10
_diffrn_reflns_limit_h_min -10
_diffrn_reflns_limit_k_max 9
_diffrn_reflns_limit_k_min -12
_diffrn_reflns_limit_l_max 12
_diffrn_reflns_limit_l_min -12
_diffrn_reflns_number 3996
_diffrn_reflns_point_group_measured_fraction_full 0.991
_diffrn_reflns_point_group_measured_fraction_max 0.965
_diffrn_reflns_theta_full 25.242
_diffrn_reflns_theta_max 27.498
_diffrn_reflns_theta_min 2.292
_exptl_absorpt_coefficient_mu 4.855
_exptl_absorpt_correction_T_max 0.4924
_exptl_absorpt_correction_T_min 0.3766
_exptl_absorpt_correction_type multi-scan
_exptl_absorpt_process_details sadabs
_exptl_crystal_colour colorless
_exptl_crystal_density_diffrn 2.319
_exptl_crystal_density_method 'not measured'
_exptl_crystal_description block
_exptl_crystal_F_000 440
_exptl_crystal_size_max 0.25
_exptl_crystal_size_mid 0.21
_exptl_crystal_size_min 0.17
_refine_diff_density_max 0.912
_refine_diff_density_min -1.246
_refine_diff_density_rms 0.122
_refine_ls_extinction_coef .
_refine_ls_extinction_method none
_refine_ls_goodness_of_fit_ref 1.072
_refine_ls_hydrogen_treatment mixed
_refine_ls_matrix_type full
_refine_ls_number_parameters 220
_refine_ls_number_reflns 2883
_refine_ls_number_restraints 8
_refine_ls_restrained_S_all 1.071
_refine_ls_R_factor_all 0.0216
_refine_ls_R_factor_gt 0.0210
_refine_ls_shift/su_max 0.001
_refine_ls_shift/su_mean 0.000
_refine_ls_structure_factor_coef Fsqd
_refine_ls_weighting_details 'w=1/[\s^2^(Fo^2^)+(0.0289P)^2^+1.0398P] where P=(Fo^2^+2Fc^2^)/3'
_refine_ls_weighting_scheme calc
_refine_ls_wR_factor_gt 0.0519
_refine_ls_wR_factor_ref 0.0522
_reflns_Friedel_coverage 0.000
_reflns_Friedel_fraction_full .
_reflns_Friedel_fraction_max .
_reflns_number_gt 2796
_reflns_number_total 2883
_reflns_threshold_expression 'I > 2\s(I)'
_cod_data_source_file suppl_j_ncrs-2022-0336_suppl.cif
_cod_data_source_block eu
_cod_database_code 8107264
_shelx_space_group_comment
;
The symmetry employed for this shelxl refinement is uniquely defined
by the following loop, which should always be used as a source of
symmetry information in preference to the above space-group names.
They are only intended as comments.
;
_shelx_estimated_absorpt_t_max 0.492
_shelx_estimated_absorpt_t_min 0.377
_olex2_refinement_description
;
1. Fixed Uiso
 At 1.2 times of:
  All C(H) groups, All N(H) groups
 At 1.5 times of:
  All O(H,H) groups
2. Restrained distances
 O1W-H1WA = O1W-H1WB = O2W-H2WA = O2W-H2WB = O3W-H3WA = O3W-H3WB
 0.84 with sigma of 0.01
 N3-H3
 0.88 with sigma of 0.01
 H1WA-H3WA
 2.2 with sigma of 0.01
3.a Aromatic/amide H refined with riding coordinates:
 C3(H3A), C6(H6), C7(H7)
;
_olex2_submission_special_instructions 'No special instructions were received :'

loop_
_space_group_symop_operation_xyz
'x, y, z'
'-x, -y, -z'

loop_
_atom_site_label
_atom_site_type_symbol
_atom_site_fract_x
_atom_site_fract_y
_atom_site_fract_z
_atom_site_U_iso_or_equiv
_atom_site_adp_type
_atom_site_occupancy
_atom_site_site_symmetry_order
_atom_site_calc_flag
_atom_site_refinement_flags_posn
_atom_site_refinement_flags_adp
_atom_site_refinement_flags_occupancy
_atom_site_disorder_assembly
_atom_site_disorder_group
Eu1 Eu 0.62212(2) 0.44800(2) 0.20524(2) 0.01333(6) Uani 1 1 d . . . . .
O1 O 0.4997(4) 0.2378(3) 0.2018(3) 0.0313(6) Uani 1 1 d . . . . .
O2 O 0.4358(4) 0.3431(3) -0.0165(3) 0.0330(6) Uani 1 1 d . . . . .
O3 O 0.8193(3) 0.4267(3) -0.0185(3) 0.0273(5) Uani 1 1 d . . . . .
O4 O 1.1013(3) 0.4404(3) -0.1486(3) 0.0289(6) Uani 1 1 d . . . . .
O5 O 0.6051(4) 0.6276(3) 0.3203(3) 0.0292(6) Uani 1 1 d . . . . .
O6 O 0.4915(4) 0.6718(3) 0.5323(3) 0.0294(6) Uani 1 1 d . . . . .
O1W O 0.8224(4) 0.2423(3) 0.2845(3) 0.0345(6) Uani 1 1 d D . . . .
H1WA H 0.796(7) 0.147(2) 0.317(6) 0.052 Uiso 1 1 d D U . . .
H1WB H 0.879(6) 0.247(6) 0.342(5) 0.052 Uiso 1 1 d D U . . .
O2W O 0.3135(4) 0.4993(4) 0.2690(3) 0.0350(6) Uani 1 1 d D . . . .
H2WA H 0.266(7) 0.530(6) 0.197(4) 0.052 Uiso 1 1 d D U . . .
H2WB H 0.233(5) 0.444(5) 0.343(4) 0.052 Uiso 1 1 d D U . . .
O3W O 0.6729(6) -0.0331(4) 0.3535(7) 0.0797(15) Uani 1 1 d D . . . .
H3WA H 0.569(2) 0.002(5) 0.366(10) 0.120 Uiso 1 1 d D U . . .
H3WB H 0.643(11) -0.127(4) 0.409(8) 0.120 Uiso 1 1 d D U . . .
N1 N 0.0391(5) -0.2174(4) 0.4779(4) 0.0343(7) Uani 1 1 d . . . . .
N2 N -0.0506(5) -0.3108(4) 0.4546(4) 0.0364(8) Uani 1 1 d . . . . .
N3 N -0.0168(5) -0.2722(4) 0.3052(4) 0.0325(7) Uani 1 1 d D . . . .
H3 H -0.068(6) -0.324(5) 0.269(5) 0.039 Uiso 1 1 d D U . . .
C1 C 0.4241(5) 0.2349(4) 0.1090(4) 0.0238(7) Uani 1 1 d . . . . .
C2 C 0.3124(5) 0.0958(4) 0.1529(4) 0.0250(7) Uani 1 1 d . . . . .
C3 C 0.2435(5) 0.0088(4) 0.3038(4) 0.0291(8) Uani 1 1 d . . . . .
H3A H 0.269456 0.031408 0.377970 0.035 Uiso 1 1 calc R U . . .
C4 C 0.1324(5) -0.1153(4) 0.3398(4) 0.0289(8) Uani 1 1 d . . . . .
C5 C 0.0973(5) -0.1505(4) 0.2276(4) 0.0288(8) Uani 1 1 d . . . . .
C6 C 0.1721(5) -0.0658(5) 0.0744(5) 0.0329(8) Uani 1 1 d . . . . .
H6 H 0.151679 -0.092300 0.000339 0.040 Uiso 1 1 calc R U . . .
C7 C 0.2770(5) 0.0582(5) 0.0393(4) 0.0303(8) Uani 1 1 d . . . . .
H7 H 0.326360 0.119359 -0.061320 0.036 Uiso 1 1 calc R U . . .
C8 C 0.9762(4) 0.4617(4) -0.0477(4) 0.0219(7) Uani 1 1 d . . . . .
C9 C 0.5281(4) 0.5863(4) 0.4567(4) 0.0223(7) Uani 1 1 d . . . . .

loop_
_atom_site_aniso_label
_atom_site_aniso_U_11
_atom_site_aniso_U_22
_atom_site_aniso_U_33
_atom_site_aniso_U_23
_atom_site_aniso_U_13
_atom_site_aniso_U_12
Eu1 0.01209(9) 0.01654(9) 0.01153(8) -0.00663(6) -0.00072(6) -0.00235(5)
O1 0.0339(15) 0.0304(14) 0.0323(14) -0.0104(11) -0.0119(12) -0.0082(11)
O2 0.0375(15) 0.0257(13) 0.0273(14) -0.0019(11) -0.0063(12) -0.0050(11)
O3 0.0190(12) 0.0406(15) 0.0263(13) -0.0184(11) -0.0024(10) -0.0045(10)
O4 0.0227(13) 0.0386(15) 0.0307(13) -0.0231(12) 0.0012(10) -0.0066(11)
O5 0.0357(15) 0.0281(13) 0.0222(12) -0.0124(11) 0.0008(11) -0.0066(11)
O6 0.0407(15) 0.0248(12) 0.0216(12) -0.0108(10) -0.0030(11) -0.0025(11)
O1W 0.0357(16) 0.0334(14) 0.0363(16) -0.0109(13) -0.0168(12) 0.0027(12)
O2W 0.0217(13) 0.0472(17) 0.0287(14) -0.0085(13) -0.0042(11) -0.0003(12)
O3W 0.064(3) 0.036(2) 0.132(4) -0.009(2) -0.045(3) -0.0064(18)
N1 0.0380(19) 0.0333(17) 0.0298(17) -0.0082(14) -0.0074(14) -0.0111(14)
N2 0.0328(18) 0.0355(18) 0.0381(19) -0.0106(15) -0.0070(15) -0.0092(14)
N3 0.0321(17) 0.0337(17) 0.0356(18) -0.0146(15) -0.0100(14) -0.0076(14)
C1 0.0219(16) 0.0246(17) 0.0237(17) -0.0101(14) -0.0031(13) -0.0002(13)
C2 0.0238(17) 0.0235(16) 0.0282(18) -0.0091(14) -0.0083(14) -0.0015(13)
C3 0.0303(19) 0.0307(19) 0.0291(19) -0.0123(15) -0.0088(15) -0.0054(15)
C4 0.0301(19) 0.0287(18) 0.0278(18) -0.0087(15) -0.0094(15) -0.0031(15)
C5 0.0280(19) 0.0269(18) 0.033(2) -0.0129(15) -0.0079(15) -0.0031(14)
C6 0.037(2) 0.038(2) 0.031(2) -0.0174(17) -0.0113(17) -0.0035(17)
C7 0.035(2) 0.0306(19) 0.0261(18) -0.0110(15) -0.0073(15) -0.0029(15)
C8 0.0191(16) 0.0256(17) 0.0203(16) -0.0088(14) -0.0030(13) -0.0023(13)
C9 0.0201(16) 0.0256(17) 0.0222(16) -0.0120(14) -0.0031(13) -0.0003(13)

loop_
_atom_type_symbol
_atom_type_description
_atom_type_scat_dispersion_real
_atom_type_scat_dispersion_imag
_atom_type_scat_source
C C 0.0033 0.0016 'International Tables Vol C Tables 4.2.6.8 and 6.1.1.4'
H H 0.0000 0.0000 'International Tables Vol C Tables 4.2.6.8 and 6.1.1.4'
N N 0.0061 0.0033 'International Tables Vol C Tables 4.2.6.8 and 6.1.1.4'
O O 0.0106 0.0060 'International Tables Vol C Tables 4.2.6.8 and 6.1.1.4'
Eu Eu -0.1578 3.6682 'International Tables Vol C Tables 4.2.6.8 and 6.1.1.4'

loop_
_geom_angle_atom_site_label_1
_geom_angle_atom_site_label_2
_geom_angle_atom_site_label_3
_geom_angle
_geom_angle_site_symmetry_1
_geom_angle_site_symmetry_3
O1 Eu1 O3 79.97(9) . .
O1 Eu1 O4 140.67(10) . 2_765
O1 Eu1 O5 147.79(10) . .
O1 Eu1 O6 84.27(9) . 2_666
O1 Eu1 O1W 77.54(10) . .
O1 Eu1 O2W 76.55(11) . .
O1 Eu1 C8 122.24(9) . 2_765
O1 Eu1 C8 97.12(9) . .
O1 Eu1 C9 128.87(9) . .
O1 Eu1 C9 102.69(9) . 2_666
O2 Eu1 O1 106.00(10) 2_665 .
O2 Eu1 O3 75.20(10) 2_665 .
O2 Eu1 O4 88.36(10) 2_665 2_765
O2 Eu1 O5 83.95(10) 2_665 .
O2 Eu1 O6 137.84(10) 2_665 2_666
O2 Eu1 O1W 146.95(11) 2_665 .
O2 Eu1 O2W 71.55(10) 2_665 .
O2 Eu1 C8 80.92(10) 2_665 .
O2 Eu1 C8 86.64(10) 2_665 2_765
O2 Eu1 C9 99.33(10) 2_665 .
O2 Eu1 C9 121.86(10) 2_665 2_666
O3 Eu1 C8 20.49(9) . .
O3 Eu1 C8 48.53(8) . 2_765
O3 Eu1 C9 160.06(9) . 2_666
O3 Eu1 C9 150.31(9) . .
O4 Eu1 O3 68.41(8) 2_765 .
O4 Eu1 O1W 71.46(10) 2_765 .
O4 Eu1 O2W 142.42(10) 2_765 .
O4 Eu1 C8 20.26(8) 2_765 2_765
O4 Eu1 C8 48.29(8) 2_765 .
O4 Eu1 C9 82.42(9) 2_765 .
O4 Eu1 C9 99.86(9) 2_765 2_666
O5 Eu1 O3 132.13(9) . .
O5 Eu1 O4 68.39(9) . 2_765
O5 Eu1 O6 69.13(9) . 2_666
O5 Eu1 O1W 110.86(10) . .
O5 Eu1 O2W 77.93(10) . .
O5 Eu1 C8 114.84(9) . .
O5 Eu1 C8 88.30(9) . 2_765
O5 Eu1 C9 20.50(9) . .
O5 Eu1 C9 48.75(9) . 2_666
O6 Eu1 O3 146.60(9) 2_666 .
O6 Eu1 O4 109.55(10) 2_666 2_765
O6 Eu1 O1W 74.81(10) 2_666 .
O6 Eu1 O2W 71.48(10) 2_666 .
O6 Eu1 C8 139.42(9) 2_666 .
O6 Eu1 C8 122.81(9) 2_666 2_765
O6 Eu1 C9 20.65(9) 2_666 2_666
O6 Eu1 C9 48.90(9) 2_666 .
O1W Eu1 O3 73.13(10) . .
O1W Eu1 O2W 139.01(10) . .
O1W Eu1 C8 66.08(10) . .
O1W Eu1 C8 65.30(10) . 2_765
O1W Eu1 C9 88.02(10) . 2_666
O1W Eu1 C9 103.44(10) . .
O2W Eu1 O3 131.53(9) . .
O2W Eu1 C8 148.43(9) . .
O2W Eu1 C8 155.15(10) . 2_765
O2W Eu1 C9 67.58(9) . 2_666
O2W Eu1 C9 70.46(10) . .
C8 Eu1 C8 28.17(12) 2_765 .
C9 Eu1 C8 143.03(9) 2_666 .
C9 Eu1 C8 102.62(9) . 2_765
C9 Eu1 C8 117.72(9) 2_666 2_765
C9 Eu1 C8 130.69(9) . .
C9 Eu1 C9 28.35(12) . 2_666
C1 O1 Eu1 128.4(2) . .
C1 O2 Eu1 163.1(3) . 2_665
C8 O3 Eu1 117.1(2) . .
C8 O4 Eu1 119.2(2) . 2_765
C9 O5 Eu1 118.1(2) . .
C9 O6 Eu1 118.2(2) . 2_666
Eu1 O1W H1WA 122(4) . .
Eu1 O1W H1WB 118(4) . .
H1WA O1W H1WB 105(5) . .
Eu1 O2W H2WA 116(4) . .
Eu1 O2W H2WB 129(4) . .
H2WA O2W H2WB 102(5) . .
H3WA O3W H3WB 95(7) . .
N2 N1 C4 107.9(3) . .
N1 N2 N3 108.7(3) . .
N2 N3 H3 121(3) . .
N2 N3 C5 111.0(3) . .
C5 N3 H3 128(3) . .
O1 C1 Eu1 33.83(17) . .
O1 C1 C2 118.0(3) . .
O2 C1 Eu1 90.5(2) . .
O2 C1 O1 123.3(3) . .
O2 C1 C2 118.7(3) . .
C2 C1 Eu1 149.4(2) . .
C3 C2 C1 118.6(3) . .
C3 C2 C7 121.7(3) . .
C7 C2 C1 119.7(3) . .
C2 C3 H3A 121.7 . .
C2 C3 C4 116.7(3) . .
C4 C3 H3A 121.7 . .
N1 C4 C3 130.2(4) . .
N1 C4 C5 108.6(3) . .
C5 C4 C3 121.2(3) . .
N3 C5 C4 103.8(3) . .
N3 C5 C6 134.0(4) . .
C4 C5 C6 122.2(3) . .
C5 C6 H6 121.7 . .
C7 C6 C5 116.5(4) . .
C7 C6 H6 121.7 . .
C2 C7 H7 119.2 . .
C6 C7 C2 121.7(4) . .
C6 C7 H7 119.2 . .
Eu1 C8 Eu1 151.83(12) 2_765 .
O3 C8 Eu1 42.38(16) . .
O3 C8 Eu1 165.0(2) . 2_765
O3 C8 O4 126.1(3) . .
O3 C8 C8 117.8(4) . 2_765
O4 C8 Eu1 166.7(2) . .
O4 C8 Eu1 40.58(16) . 2_765
O4 C8 C8 116.1(4) . 2_765
C8 C8 Eu1 75.8(2) 2_765 .
C8 C8 Eu1 76.0(2) 2_765 2_765
Eu1 C9 Eu1 151.65(12) . 2_666
O5 C9 Eu1 166.4(2) . 2_666
O5 C9 Eu1 41.35(16) . .
O5 C9 O6 126.5(3) . .
O5 C9 C9 117.4(4) . 2_666
O6 C9 Eu1 166.6(2) . .
O6 C9 Eu1 41.16(16) . 2_666
O6 C9 C9 116.1(4) . 2_666
C9 C9 Eu1 76.4(2) 2_666 .
C9 C9 Eu1 75.3(2) 2_666 2_666

loop_
_geom_bond_atom_site_label_1
_geom_bond_atom_site_label_2
_geom_bond_distance
_geom_bond_site_symmetry_2
Eu1 O1 2.296(3) .
Eu1 O2 2.234(3) 2_665
Eu1 O3 2.401(2) .
Eu1 O4 2.360(3) 2_765
Eu1 O5 2.347(2) .
Eu1 O6 2.351(3) 2_666
Eu1 O1W 2.385(3) .
Eu1 O2W 2.394(3) .
Eu1 C8 3.169(3) 2_765
Eu1 C8 3.170(3) .
Eu1 C9 3.133(3) .
Eu1 C9 3.148(3) 2_666
O1 C1 1.258(4) .
O2 C1 1.250(4) .
O3 C8 1.247(4) .
O4 C8 1.256(4) .
O5 C9 1.244(4) .
O6 C9 1.260(4) .
O1W H1WA 0.840(10) .
O1W H1WB 0.846(10) .
O2W H2WA 0.848(10) .
O2W H2WB 0.848(10) .
O3W H3WA 0.846(10) .
O3W H3WB 0.846(10) .
N1 N2 1.310(5) .
N1 C4 1.377(5) .
N2 N3 1.346(5) .
N3 H3 0.890(10) .
N3 C5 1.356(5) .
C1 C2 1.497(5) .
C2 C3 1.379(5) .
C2 C7 1.424(5) .
C3 H3A 0.9300 .
C3 C4 1.400(5) .
C4 C5 1.396(5) .
C5 C6 1.399(6) .
C6 H6 0.9300 .
C6 C7 1.369(5) .
C7 H7 0.9300 .
C8 C8 1.543(7) 2_765
C9 C9 1.538(7) 2_666

loop_
_geom_hbond_atom_site_label_D
_geom_hbond_atom_site_label_H
_geom_hbond_atom_site_label_A
_geom_hbond_distance_DH
_geom_hbond_distance_HA
_geom_hbond_distance_DA
_geom_hbond_angle_DHA
_geom_hbond_site_symmetry_A
_geom_hbond_publ_flag
O1W H1WA O3W 0.840(10) 1.89(2) 2.695(5) 159(5) . yes
O1W H1WB N1 0.846(10) 2.007(18) 2.831(5) 164(5) 2_656 yes
O2W H2WA O3 0.848(10) 1.981(15) 2.820(4) 170(5) 2_665 yes
O2W H2WB N2 0.848(10) 2.118(13) 2.960(4) 172(5) 2_556 yes
O3W H3WA O1 0.846(10) 2.29(6) 2.826(5) 122(6) . yes
O3W H3WB O6 0.846(10) 2.07(3) 2.888(5) 161(8) 1_545 yes
N3 H3 O4 0.890(10) 2.001(19) 2.857(4) 161(4) 2_655 yes

loop_
_geom_torsion_atom_site_label_1
_geom_torsion_atom_site_label_2
_geom_torsion_atom_site_label_3
_geom_torsion_atom_site_label_4
_geom_torsion
_geom_torsion_site_symmetry_1
_geom_torsion_site_symmetry_2
_geom_torsion_site_symmetry_3
_geom_torsion_site_symmetry_4
Eu1 O1 C1 O2 15.7(5) . . . .
Eu1 O1 C1 C2 -163.3(2) . . . .
Eu1 O2 C1 Eu1 -94.4(9) 2_665 . . .
Eu1 O2 C1 O1 -103.1(9) 2_665 . . .
Eu1 O2 C1 C2 75.9(10) 2_665 . . .
Eu1 O3 C8 Eu1 -164.8(8) . . . 2_765
Eu1 O3 C8 O4 171.0(3) . . . .
Eu1 O3 C8 C8 -9.0(5) . . . 2_765
Eu1 O4 C8 Eu1 -162.1(9) 2_765 . . .
Eu1 O4 C8 O3 170.7(3) 2_765 . . .
Eu1 O4 C8 C8 -9.3(5) 2_765 . . 2_765
Eu1 O5 C9 Eu1 165.4(9) . . . 2_666
Eu1 O5 C9 O6 -172.3(3) . . . .
Eu1 O5 C9 C9 7.9(5) . . . 2_666
Eu1 O6 C9 Eu1 165.4(9) 2_666 . . .
Eu1 O6 C9 O5 -172.2(3) 2_666 . . .
Eu1 O6 C9 C9 7.6(5) 2_666 . . 2_666
Eu1 C1 C2 C3 5.6(7) . . . .
Eu1 C1 C2 C7 -175.7(3) . . . .
O1 C1 C2 C3 23.9(5) . . . .
O1 C1 C2 C7 -157.3(3) . . . .
O2 C1 C2 C3 -155.1(4) . . . .
O2 C1 C2 C7 23.6(5) . . . .
N1 N2 N3 C5 -0.1(5) . . . .
N1 C4 C5 N3 0.3(4) . . . .
N1 C4 C5 C6 179.5(4) . . . .
N2 N1 C4 C3 178.1(4) . . . .
N2 N1 C4 C5 -0.4(5) . . . .
N2 N3 C5 C4 -0.1(4) . . . .
N2 N3 C5 C6 -179.1(4) . . . .
N3 C5 C6 C7 176.4(4) . . . .
C1 C2 C3 C4 176.8(3) . . . .
C1 C2 C7 C6 -178.4(4) . . . .
C2 C3 C4 N1 -176.9(4) . . . .
C2 C3 C4 C5 1.4(6) . . . .
C3 C2 C7 C6 0.3(6) . . . .
C3 C4 C5 N3 -178.3(4) . . . .
C3 C4 C5 C6 0.8(6) . . . .
C4 N1 N2 N3 0.3(5) . . . .
C4 C5 C6 C7 -2.5(6) . . . .
C5 C6 C7 C2 1.9(6) . . . .
C7 C2 C3 C4 -2.0(6) . . . .
